data_1536796
loop_
_publ_author_name
'Radaev, S.F.'
'Simonov, V.I.'

_publ_section_title
;
 Structure of sillenites and atomic mechanism of isomorphous displacements
 in them.
;
_journal_name_full Kristallografiya
_journal_page_first 914
_journal_page_last 941
_journal_volume 37
_journal_year 1992
_chemical_formula_sum 'Bi12 Fe0.35 O20 P0.59'
_chemical_name_systematic 'Bi12 (Fe0.35 P0.59) O20'
_space_group_IT_number 197
_symmetry_space_group_name_Hall 'I 2 2 3'
_symmetry_space_group_name_H-M 'I 2 3'
_cell_angle_alpha 90
_cell_angle_beta 90
_cell_angle_gamma 90
_cell_formula_units_Z 2
_cell_length_a 10.167
_cell_length_b 10.167
_cell_length_c 10.167
_cell_volume 1050.941
_citation_journal_id_ASTM KRISAJ
_cod_data_source_file Radaev_KRISAJ_1992_1292.cif
_cod_data_source_block Bi12Fe0.35O20P0.59
_cod_database_code 1536796

loop_
_symmetry_equiv_pos_as_xyz
x,y,z
-x,-y,z
x,-y,-z
-x,y,-z
z,x,y
-z,-x,y
z,-x,-y
-z,x,-y
y,z,x
y,-z,-x
-y,z,-x
-y,-z,x
x+1/2,y+1/2,z+1/2
-x+1/2,-y+1/2,z+1/2
x+1/2,-y+1/2,-z+1/2
-x+1/2,y+1/2,-z+1/2
z+1/2,x+1/2,y+1/2
-z+1/2,-x+1/2,y+1/2
z+1/2,-x+1/2,-y+1/2
-z+1/2,x+1/2,-y+1/2
y+1/2,z+1/2,x+1/2
y+1/2,-z+1/2,-x+1/2
-y+1/2,z+1/2,-x+1/2
-y+1/2,-z+1/2,x+1/2

loop_
_atom_site_label
_atom_site_type_symbol
_atom_site_fract_x
_atom_site_fract_y
_atom_site_fract_z
_atom_site_occupancy
_atom_site_U_iso_or_equiv
O1 O-2 0.1344 0.2512 0.4883 1 0.0
Fe1 Fe+3 0 0 0 0.35 0.0
O3 O-2 0.9129 0.9129 0.9129 0.59 0.0
P1 P+5 0 0 0 0.59 0.0
Bi1 Bi+3 0.1768 0.31974 0.01927 1 0.0
O4 O-2 0.897 0.897 0.897 0.41 0.0
O2 O-2 0.1983 0.1983 0.1983 1 0.0
